data_1529231
loop_
_publ_author_name
'Golovnev, Nikolay'
'Molokeev, Maxim'
'Vereshchagin, Sergey'
'Sterkhova, Irina'
'Atuchin, Victor'

_publ_section_title
;
 The cis-trans isomer transformation, spectroscopic and thermal properties
 of Li, Na, K 1,3-diethyl-2-thiobarbiturate complexes
;
_journal_issue 0
_journal_name_full Polyhedron
_journal_page_first 493
_journal_paper_doi 10.1016/j.poly.2014.09.011
_journal_volume 85
_journal_year 2015
_chemical_formula_moiety 'C8 H11 K N2 O2 S'
_chemical_formula_sum 'C8 H11 K N2 O2 S'
_chemical_formula_weight 238.35
_chemical_name_systematic
; 
Catena-(mu~6~-thiobarbiturato-O,O,O' O',S,S)potassium 
;
_space_group_IT_number 19
_symmetry_cell_setting orthorhombic
_symmetry_space_group_name_Hall 'P 2ac 2ab'
_symmetry_space_group_name_H-M 'P 21 21 21'
_atom_sites_solution_hydrogens geom
_atom_sites_solution_primary direct
_atom_sites_solution_secondary difmap
_audit_creation_method SHELXL-97
_cell_angle_alpha 90.00
_cell_angle_beta 90.00
_cell_angle_gamma 90.00
_cell_formula_units_Z 4
_cell_length_a 4.2541(6)
_cell_length_b 14.739(2)
_cell_length_c 16.635(3)
_cell_measurement_reflns_used 3445
_cell_measurement_temperature 298(2)
_cell_measurement_theta_max 27.32
_cell_measurement_theta_min 2.45
_cell_volume 1043.0(3)
_computing_cell_refinement 'APEX2 (Bruker, 2003-2008)'
_computing_data_collection 'APEX2 (Bruker, 2003-2008)'
_computing_data_reduction 'SAINT (Bruker, 2009)'
_computing_molecular_graphics 'DIAMOND (Brandenburg, 2005)'
_computing_publication_material 'publCIF (Westrip, 2009)'
_computing_structure_refinement 'SHELXL-97 (Sheldrick, 2008)'
_computing_structure_solution 'SHELXS-97 (Sheldrick, 2008)'
_diffrn_ambient_temperature 298(2)
_diffrn_measured_fraction_theta_full 1.000
_diffrn_measured_fraction_theta_max 0.959
_diffrn_measurement_device_type 'Bruker APEX-II CCD'
_diffrn_measurement_method '\f and \w scans'
_diffrn_radiation_monochromator graphite
_diffrn_radiation_source 'fine-focus sealed tube'
_diffrn_radiation_type MoK\a
_diffrn_radiation_wavelength 0.71073
_diffrn_reflns_av_R_equivalents 0.0352
_diffrn_reflns_av_sigmaI/netI 0.0382
_diffrn_reflns_limit_h_max 5
_diffrn_reflns_limit_h_min -5
_diffrn_reflns_limit_k_max 19
_diffrn_reflns_limit_k_min -19
_diffrn_reflns_limit_l_max 22
_diffrn_reflns_limit_l_min -22
_diffrn_reflns_number 9951
_diffrn_reflns_theta_full 25.00
_diffrn_reflns_theta_max 29.61
_diffrn_reflns_theta_min 1.85
_exptl_absorpt_coefficient_mu 0.685
_exptl_absorpt_correction_T_max 0.7459
_exptl_absorpt_correction_T_min 0.5807
_exptl_absorpt_correction_type multi-scan
_exptl_absorpt_process_details
;
SADABS-2004/1. Bruker AXS Inc., Madison, Wisconsin, USA, 2004
;
_exptl_crystal_colour colourless
_exptl_crystal_density_diffrn 1.518
_exptl_crystal_density_method 'not measured'
_exptl_crystal_description needle
_exptl_crystal_F_000 496
_exptl_crystal_size_max 0.4
_exptl_crystal_size_mid 0.1
_exptl_crystal_size_min 0.1
_refine_diff_density_max 0.197
_refine_diff_density_min -0.204
_refine_diff_density_rms 0.049
_refine_ls_abs_structure_details 'Flack H D (1983), Acta Cryst. A39, 876-881'
_refine_ls_abs_structure_Flack -0.03(5)
_refine_ls_extinction_method none
_refine_ls_goodness_of_fit_ref 1.030
_refine_ls_hydrogen_treatment constr
_refine_ls_matrix_type full
_refine_ls_number_parameters 129
_refine_ls_number_reflns 2743
_refine_ls_number_restraints 0
_refine_ls_restrained_S_all 1.030
_refine_ls_R_factor_all 0.0476
_refine_ls_R_factor_gt 0.0321
_refine_ls_shift/su_max 0.001
_refine_ls_shift/su_mean 0.000
_refine_ls_structure_factor_coef Fsqd
_refine_ls_weighting_details 'calc w=1/[\s^2^(Fo^2^)+(0.0202P)^2^+0.2451P] where P=(Fo^2^+2Fc^2^)/3'
_refine_ls_weighting_scheme calc
_refine_ls_wR_factor_gt 0.0580
_refine_ls_wR_factor_ref 0.0642
_reflns_number_gt 2265
_reflns_number_total 2743
_reflns_threshold_expression >2sigma(I)
_cod_data_source_file KDETBA.cif
_cod_data_source_block a
_cod_original_cell_volume 1043.1(3)
_cod_original_sg_symbol_Hall
;
P 2ac 2ab
;
_cod_original_sg_symbol_H-M 'P21 21 21'
_cod_database_code 1529231
_cod_database_fobs_code 1529231

loop_
_symmetry_equiv_pos_as_xyz
'x, y, z'
'-x+1/2, -y, z+1/2'
'-x, y+1/2, -z+1/2'
'x+1/2, -y+1/2, -z'

loop_
_atom_site_label
_atom_site_type_symbol
_atom_site_fract_x
_atom_site_fract_y
_atom_site_fract_z
_atom_site_U_iso_or_equiv
_atom_site_adp_type
_atom_site_occupancy
_atom_site_symmetry_multiplicity
_atom_site_calc_flag
_atom_site_refinement_flags
_atom_site_disorder_assembly
_atom_site_disorder_group
K K 1.09211(12) 0.87376(3) 0.87185(3) 0.03723(12) Uani 1 1 d . . .
S S 0.41626(15) 0.43313(4) 0.77104(3) 0.03772(14) Uani 1 1 d . . .
N1 N 0.5284(4) 0.60205(11) 0.82388(9) 0.0284(4) Uani 1 1 d . . .
N3 N 0.2240(4) 0.50972(11) 0.90722(10) 0.0282(4) Uani 1 1 d . . .
O1 O 0.0621(4) 0.56047(10) 1.03097(8) 0.0444(4) Uani 1 1 d . . .
O2 O 0.6072(4) 0.75217(9) 0.85384(9) 0.0423(4) Uani 1 1 d . . .
C2 C 0.3893(5) 0.51987(13) 0.83737(11) 0.0270(4) Uani 1 1 d . . .
C4 C 0.1981(5) 0.57979(14) 0.96632(12) 0.0314(5) Uani 1 1 d . . .
C5 C 0.3260(5) 0.66280(14) 0.94636(12) 0.0335(5) Uani 1 1 d . . .
H5 H 0.3004 0.7108 0.9821 0.040 Uiso 1 1 calc R . .
C6 C 0.4911(5) 0.67835(13) 0.87560(12) 0.0311(5) Uani 1 1 d . . .
C7 C 0.7291(6) 0.61598(16) 0.75237(12) 0.0392(5) Uani 1 1 d . . .
H7A H 0.8328 0.5593 0.7391 0.047 Uiso 1 1 calc R . .
H7B H 0.8907 0.6601 0.7652 0.047 Uiso 1 1 calc R . .
C8 C 0.5457(7) 0.64880(19) 0.67931(14) 0.0589(7) Uani 1 1 d . . .
H8A H 0.6869 0.6569 0.6349 0.071 Uiso 1 1 calc R . .
H8B H 0.4455 0.7055 0.6916 0.071 Uiso 1 1 calc R . .
H8C H 0.3889 0.6047 0.6654 0.071 Uiso 1 1 calc R . .
C9 C 0.0597(6) 0.42412(14) 0.92511(13) 0.0363(5) Uani 1 1 d . . .
H9A H -0.0156 0.3979 0.8752 0.044 Uiso 1 1 calc R . .
H9B H -0.1218 0.4371 0.9585 0.044 Uiso 1 1 calc R . .
C10 C 0.2651(6) 0.35551(15) 0.96759(15) 0.0491(6) Uani 1 1 d . . .
H10A H 0.3525 0.3824 1.0152 0.059 Uiso 1 1 calc R . .
H10B H 0.4321 0.3370 0.9324 0.059 Uiso 1 1 calc R . .
H10C H 0.1411 0.3036 0.9822 0.059 Uiso 1 1 calc R . .

loop_
_atom_site_aniso_label
_atom_site_aniso_U_11
_atom_site_aniso_U_22
_atom_site_aniso_U_33
_atom_site_aniso_U_23
_atom_site_aniso_U_13
_atom_site_aniso_U_12
K 0.0368(2) 0.0398(2) 0.0351(2) 0.0032(2) -0.0003(2) -0.0018(2)
S 0.0411(3) 0.0369(3) 0.0351(3) -0.0124(2) 0.0008(3) 0.0012(3)
N1 0.0293(10) 0.0293(8) 0.0267(8) -0.0003(6) 0.0022(7) -0.0005(7)
N3 0.0297(9) 0.0277(8) 0.0273(8) -0.0022(7) 0.0008(7) -0.0001(7)
O1 0.0552(10) 0.0460(9) 0.0319(7) -0.0039(7) 0.0152(8) -0.0013(9)
O2 0.0522(10) 0.0277(7) 0.0469(9) 0.0015(6) 0.0014(9) -0.0050(8)
C2 0.0240(9) 0.0297(9) 0.0273(9) -0.0012(8) -0.0019(9) 0.0033(9)
C4 0.0327(11) 0.0336(11) 0.0278(10) -0.0043(9) 0.0002(9) 0.0078(9)
C5 0.0409(13) 0.0288(10) 0.0308(10) -0.0052(9) -0.0009(9) 0.0038(9)
C6 0.0332(12) 0.0270(10) 0.0331(10) -0.0002(9) -0.0054(8) 0.0027(8)
C7 0.0367(11) 0.0416(12) 0.0394(12) 0.0017(10) 0.0101(10) -0.0038(11)
C8 0.0649(18) 0.0739(18) 0.0377(12) 0.0142(12) 0.0105(13) 0.0012(16)
C9 0.0325(11) 0.0357(11) 0.0406(11) -0.0034(9) 0.0040(10) -0.0093(11)
C10 0.0543(15) 0.0352(13) 0.0577(15) 0.0115(11) 0.0071(13) -0.0065(12)

loop_
_atom_type_symbol
_atom_type_description
_atom_type_scat_dispersion_real
_atom_type_scat_dispersion_imag
_atom_type_scat_source
C C 0.0033 0.0016 'International Tables Vol C Tables 4.2.6.8 and 6.1.1.4'
N N 0.0061 0.0033 'International Tables Vol C Tables 4.2.6.8 and 6.1.1.4'
O O 0.0106 0.0060 'International Tables Vol C Tables 4.2.6.8 and 6.1.1.4'
S S 0.1246 0.1234 'International Tables Vol C Tables 4.2.6.8 and 6.1.1.4'
K K 0.2009 0.2494 'International Tables Vol C Tables 4.2.6.8 and 6.1.1.4'
H H 0.0000 0.0000 'International Tables Vol C Tables 4.2.6.8 and 6.1.1.4'

loop_
_geom_angle_atom_site_label_1
_geom_angle_atom_site_label_2
_geom_angle_atom_site_label_3
_geom_angle
_geom_angle_site_symmetry_1
_geom_angle_site_symmetry_3
O1 K O2 147.15(5) 4_667 .
O1 K O2 73.97(5) 4_667 1_655
O2 K O2 98.96(5) . 1_655
O1 K O1 96.79(4) 4_667 4_567
O2 K O1 72.50(5) . 4_567
O2 K O1 148.89(4) 1_655 4_567
O1 K C4 79.24(5) 4_667 4_567
O2 K C4 80.81(5) . 4_567
O2 K C4 128.16(5) 1_655 4_567
O1 K C4 22.72(5) 4_567 4_567
O1 K C5 76.48(5) 4_667 4_567
O2 K C5 74.57(5) . 4_567
O2 K C5 105.06(5) 1_655 4_567
O1 K C5 44.02(5) 4_567 4_567
C4 K C5 24.43(5) 4_567 4_567
O1 K S 82.44(4) 4_667 3_756
O2 K S 124.93(4) . 3_756
O2 K S 66.51(3) 1_655 3_756
O1 K S 143.00(4) 4_567 3_756
C4 K S 150.83(4) 4_567 3_756
C5 K S 158.83(4) 4_567 3_756
O1 K S 143.10(4) 4_667 3_656
O2 K S 66.81(4) . 3_656
O2 K S 126.17(4) 1_655 3_656
O1 K S 78.91(3) 4_567 3_656
C4 K S 101.61(4) 4_567 3_656
C5 K S 118.55(4) 4_567 3_656
S K S 80.040(18) 3_756 3_656
O1 K C6 85.62(5) 4_667 1_655
O2 K C6 79.71(5) . 1_655
O2 K C6 21.40(4) 1_655 1_655
O1 K C6 131.55(5) 4_567 1_655
C4 K C6 115.37(5) 4_567 1_655
C5 K C6 90.94(5) 4_567 1_655
S K C6 85.40(4) 3_756 1_655
S K C6 124.70(4) 3_656 1_655
O1 K C5 84.14(5) 4_667 1_655
O2 K C5 70.85(5) . 1_655
O2 K C5 42.05(5) 1_655 1_655
O1 K C5 108.48(5) 4_567 1_655
C4 K C5 92.32(5) 4_567 1_655
C5 K C5 67.92(5) 4_567 1_655
S K C5 108.22(4) 3_756 1_655
S K C5 132.24(4) 3_656 1_655
C6 K C5 23.33(5) 1_655 1_655
O1 K K 43.31(4) 4_667 1_655
O2 K K 138.62(3) . 1_655
O2 K K 39.67(3) 1_655 1_655
O1 K K 140.10(3) 4_567 1_655
C4 K K 121.11(4) 4_567 1_655
C5 K K 110.23(4) 4_567 1_655
S K K 50.452(14) 3_756 1_655
S K K 130.492(14) 3_656 1_655
C6 K K 59.50(4) 1_655 1_655
C5 K K 73.45(4) 1_655 1_655
O1 K K 136.69(4) 4_667 1_455
O2 K K 41.38(3) . 1_455
O2 K K 140.34(3) 1_655 1_455
O1 K K 39.90(3) 4_567 1_455
C4 K K 58.89(4) 4_567 1_455
C5 K K 69.77(4) 4_567 1_455
S K K 129.547(14) 3_756 1_455
S K K 49.507(14) 3_656 1_455
C6 K K 120.50(4) 1_655 1_455
C5 K K 106.55(4) 1_655 1_455
K K K 180.0 1_655 1_455
C2 S K 135.73(8) . 3_746
C2 S K 128.29(8) . 3_646
K S K 80.040(18) 3_746 3_646
C2 N1 C6 123.51(16) . .
C2 N1 C7 120.34(16) . .
C6 N1 C7 116.14(16) . .
C2 N3 C4 123.03(17) . .
C2 N3 C9 120.65(16) . .
C4 N3 C9 116.31(17) . .
C4 O1 K 139.48(14) . 4_367
C4 O1 K 92.46(13) . 4_467
K O1 K 96.79(4) 4_367 4_467
C6 O2 K 146.46(14) . .
C6 O2 K 102.32(13) . 1_455
K O2 K 98.96(5) . 1_455
N3 C2 N1 117.36(16) . .
N3 C2 S 120.43(15) . .
N1 C2 S 122.21(14) . .
O1 C4 C5 126.13(19) . .
O1 C4 N3 117.46(19) . .
C5 C4 N3 116.41(18) . .
O1 C4 K 64.82(12) . 4_467
C5 C4 K 78.97(12) . 4_467
N3 C4 K 133.08(13) . 4_467
C4 C5 C6 123.32(18) . .
C4 C5 K 76.59(12) . 4_467
C6 C5 K 129.40(15) . 4_467
C4 C5 K 139.71(15) . 1_455
C6 C5 K 72.33(11) . 1_455
K C5 K 124.96(6) 4_467 1_455
C4 C5 H5 118.3 . .
C6 C5 H5 118.3 . .
K C5 H5 64.9 4_467 .
K C5 H5 61.1 1_455 .
O2 C6 C5 126.11(19) . .
O2 C6 N1 117.94(18) . .
C5 C6 N1 115.95(17) . .
O2 C6 K 56.28(11) . 1_455
C5 C6 K 84.34(12) . 1_455
N1 C6 K 136.48(13) . 1_455
N1 C7 C8 113.0(2) . .
N1 C7 H7A 109.0 . .
C8 C7 H7A 109.0 . .
N1 C7 H7B 109.0 . .
C8 C7 H7B 109.0 . .
H7A C7 H7B 107.8 . .
C7 C8 H8A 109.5 . .
C7 C8 H8B 109.5 . .
H8A C8 H8B 109.5 . .
C7 C8 H8C 109.5 . .
H8A C8 H8C 109.5 . .
H8B C8 H8C 109.5 . .
N3 C9 C10 113.16(19) . .
N3 C9 H9A 108.9 . .
C10 C9 H9A 108.9 . .
N3 C9 H9B 108.9 . .
C10 C9 H9B 108.9 . .
H9A C9 H9B 107.8 . .
C9 C10 H10A 109.5 . .
C9 C10 H10B 109.5 . .
H10A C10 H10B 109.5 . .
C9 C10 H10C 109.5 . .
H10A C10 H10C 109.5 . .
H10B C10 H10C 109.5 . .

loop_
_geom_bond_atom_site_label_1
_geom_bond_atom_site_label_2
_geom_bond_distance
_geom_bond_site_symmetry_2
K O1 2.7478(17) 4_667
K O2 2.7489(17) .
K O2 2.8468(17) 1_655
K O1 2.9389(18) 4_567
K C4 3.244(2) 4_567
K C5 3.274(2) 4_567
K S 3.2847(8) 3_756
K S 3.3305(8) 3_656
K C6 3.344(2) 1_655
K C5 3.492(2) 1_655
K K 4.2541(6) 1_655
K K 4.2541(6) 1_455
S C2 1.6927(19) .
S K 3.2847(8) 3_746
S K 3.3305(8) 3_646
N1 C2 1.367(2) .
N1 C6 1.425(2) .
N1 C7 1.479(2) .
N3 C2 1.366(2) .
N3 C4 1.430(2) .
N3 C9 1.473(3) .
O1 C4 1.254(2) .
O1 K 2.7478(17) 4_367
O1 K 2.9389(18) 4_467
O2 C6 1.249(2) .
O2 K 2.8468(17) 1_455
C4 C5 1.380(3) .
C4 K 3.244(2) 4_467
C5 C6 1.390(3) .
C5 K 3.274(2) 4_467
C5 K 3.492(2) 1_455
C5 H5 0.9300 .
C6 K 3.344(2) 1_455
C7 C8 1.523(3) .
C7 H7A 0.9700 .
C7 H7B 0.9700 .
C8 H8A 0.9600 .
C8 H8B 0.9600 .
C8 H8C 0.9600 .
C9 C10 1.512(3) .
C9 H9A 0.9700 .
C9 H9B 0.9700 .
C10 H10A 0.9600 .
C10 H10B 0.9600 .
C10 H10C 0.9600 .

loop_
_geom_hbond_atom_site_label_D
_geom_hbond_atom_site_label_H
_geom_hbond_atom_site_label_A
_geom_hbond_distance_DH
_geom_hbond_distance_HA
_geom_hbond_distance_DA
_geom_hbond_angle_DHA
_geom_hbond_site_symmetry_A
C9 H9B O1 0.97 2.32 2.672(3) 101 1_555
C7 H7B O2 0.97 2.34 2.674(3) 100 1_555
C9 H9A S 0.97 2.58 2.981(2) 105 1_555
C7 H7A S 0.97 2.62 3.022(3) 105 1_555

loop_
_geom_torsion_atom_site_label_1
_geom_torsion_atom_site_label_2
_geom_torsion_atom_site_label_3
_geom_torsion_atom_site_label_4
_geom_torsion
_geom_torsion_site_symmetry_1
_geom_torsion_site_symmetry_2
_geom_torsion_site_symmetry_3
_geom_torsion_site_symmetry_4
O1 K O2 C6 -23.2(3) 4_667 . . .
O2 K O2 C6 51.0(3) 1_655 . . .
O1 K O2 C6 -98.2(3) 4_567 . . .
C4 K O2 C6 -76.4(3) 4_567 . . .
C5 K O2 C6 -52.2(2) 4_567 . . .
S K O2 C6 118.6(2) 3_756 . . .
S K O2 C6 176.7(3) 3_656 . . .
C6 K O2 C6 41.7(2) 1_655 . . .
C5 K O2 C6 19.3(2) 1_655 . . .
K K O2 C6 51.0(3) 1_655 . . .
K K O2 C6 -129.0(3) 1_455 . . .
O1 K O2 K 105.73(9) 4_667 . . 1_455
O2 K O2 K 180.0 1_655 . . 1_455
O1 K O2 K 30.79(4) 4_567 . . 1_455
C4 K O2 K 52.54(5) 4_567 . . 1_455
C5 K O2 K 76.74(5) 4_567 . . 1_455
S K O2 K -112.46(4) 3_756 . . 1_455
S K O2 K -54.38(3) 3_656 . . 1_455
C6 K O2 K 170.61(6) 1_655 . . 1_455
C5 K O2 K 148.26(6) 1_655 . . 1_455
K K O2 K 180.0 1_655 . . 1_455
C4 N3 C2 N1 -1.5(3) . . . .
C9 N3 C2 N1 178.24(19) . . . .
C4 N3 C2 S 178.68(16) . . . .
C9 N3 C2 S -1.6(3) . . . .
C6 N1 C2 N3 -4.6(3) . . . .
C7 N1 C2 N3 175.76(18) . . . .
C6 N1 C2 S 175.25(15) . . . .
C7 N1 C2 S -4.4(3) . . . .
K S C2 N3 -156.32(12) 3_746 . . .
K S C2 N3 84.07(17) 3_646 . . .
K S C2 N1 23.9(2) 3_746 . . .
K S C2 N1 -95.75(18) 3_646 . . .
K O1 C4 C5 50.7(3) 4_367 . . .
K O1 C4 C5 -52.8(2) 4_467 . . .
K O1 C4 N3 -129.24(18) 4_367 . . .
K O1 C4 N3 127.32(17) 4_467 . . .
K O1 C4 K 103.44(19) 4_367 . . 4_467
C2 N3 C4 O1 -174.34(19) . . . .
C9 N3 C4 O1 5.9(3) . . . .
C2 N3 C4 C5 5.7(3) . . . .
C9 N3 C4 C5 -174.00(19) . . . .
C2 N3 C4 K -94.2(2) . . . 4_467
C9 N3 C4 K 86.1(2) . . . 4_467
O1 C4 C5 C6 175.9(2) . . . .
N3 C4 C5 C6 -4.2(3) . . . .
K C4 C5 C6 128.6(2) 4_467 . . .
O1 C4 C5 K 47.2(2) . . . 4_467
N3 C4 C5 K -132.85(18) . . . 4_467
O1 C4 C5 K -81.8(3) . . . 1_455
N3 C4 C5 K 98.1(2) . . . 1_455
K C4 C5 K -129.03(19) 4_467 . . 1_455
K O2 C6 C5 77.5(3) . . . .
K O2 C6 C5 -50.7(2) 1_455 . . .
K O2 C6 N1 -102.6(3) . . . .
K O2 C6 N1 129.26(15) 1_455 . . .
K O2 C6 K 128.2(3) . . . 1_455
C4 C5 C6 O2 178.8(2) . . . .
K C5 C6 O2 -80.8(3) 4_467 . . .
K C5 C6 O2 40.29(19) 1_455 . . .
C4 C5 C6 N1 -1.2(3) . . . .
K C5 C6 N1 99.24(19) 4_467 . . .
K C5 C6 N1 -139.65(17) 1_455 . . .
C4 C5 C6 K 138.5(2) . . . 1_455
K C5 C6 K -121.11(13) 4_467 . . 1_455
C2 N1 C6 O2 -174.04(18) . . . .
C7 N1 C6 O2 5.6(3) . . . .
C2 N1 C6 C5 5.9(3) . . . .
C7 N1 C6 C5 -174.41(18) . . . .
C2 N1 C6 K -104.8(2) . . . 1_455
C7 N1 C6 K 74.9(2) . . . 1_455
C2 N1 C7 C8 89.5(3) . . . .
C6 N1 C7 C8 -90.2(2) . . . .
C2 N3 C9 C10 88.0(2) . . . .
C4 N3 C9 C10 -92.2(2) . . . .
